data_4328920
loop_
_publ_author_name
'Benjamin Oelkers'
'Alexander Venker'
'J\"org Sundermeyer'

_publ_section_title
;
 Molybdenum 1,4-Diazabuta-1,3-diene Tricarbonyl Solvento Complexes
 Revisited: From Solvatochromism to Attractive Ligand-Ligand Interaction
;
_journal_name_full 'Inorganic Chemistry'
_journal_page_first 4636
_journal_page_last 4643
_journal_paper_doi 10.1021/ic202517w
_journal_volume 51
_journal_year 2012
_chemical_formula_moiety 'C27 H32 Mo N2 O4, C4 H8 O'
_chemical_formula_sum 'C31 H40 Mo N2 O5'
_chemical_formula_weight 616.59
_chemical_name_systematic
;
 ?
;
_space_group_IT_number 14
_symmetry_cell_setting monoclinic
_symmetry_space_group_name_Hall '-P 2yn'
_symmetry_space_group_name_H-M 'P 1 21/n 1'
_atom_sites_solution_hydrogens geom
_atom_sites_solution_primary direct
_atom_sites_solution_secondary difmap
_audit_creation_method SHELXL-97
_cell_angle_alpha 90.00
_cell_angle_beta 92.979(6)
_cell_angle_gamma 90.00
_cell_formula_units_Z 4
_cell_length_a 8.1441(6)
_cell_length_b 23.6151(16)
_cell_length_c 15.1751(10)
_cell_measurement_reflns_used 14014
_cell_measurement_temperature 100(2)
_cell_measurement_theta_max 27.15
_cell_measurement_theta_min 2.5
_cell_volume 2914.6(3)
_computing_cell_refinement 'STOE X-AREA'
_computing_data_collection 'STOE X-AREA'
_computing_data_reduction 'STOE X-RED'
_computing_molecular_graphics 'DIAMOND (Brandenburg, 2011)'
_computing_publication_material 'WinGX publication routines (Farrugia, 1999)'
_computing_structure_refinement 'SHELXL-97 (Sheldrick, 1997)'
_computing_structure_solution 'SIR92 (Giacovazzo et al, 1993)'
_diffrn_ambient_temperature 100(2)
_diffrn_detector_area_resol_mean 6.67
_diffrn_measured_fraction_theta_full 0.970
_diffrn_measured_fraction_theta_max 0.969
_diffrn_measurement_device_type 'STOE IPDS 2T'
_diffrn_measurement_method 'rotation method'
_diffrn_radiation_monochromator graphite
_diffrn_radiation_source 'fine-focus sealed tube'
_diffrn_radiation_type MoK\a
_diffrn_radiation_wavelength 0.71073
_diffrn_reflns_av_R_equivalents 0.0987
_diffrn_reflns_av_sigmaI/netI 0.1081
_diffrn_reflns_limit_h_max 10
_diffrn_reflns_limit_h_min -9
_diffrn_reflns_limit_k_max 28
_diffrn_reflns_limit_k_min -29
_diffrn_reflns_limit_l_max 19
_diffrn_reflns_limit_l_min -19
_diffrn_reflns_number 14882
_diffrn_reflns_theta_full 25.00
_diffrn_reflns_theta_max 26.78
_diffrn_reflns_theta_min 4.72
_exptl_absorpt_coefficient_mu 0.492
_exptl_absorpt_correction_T_max 1.1091
_exptl_absorpt_correction_T_min 0.8553
_exptl_absorpt_correction_type multi-scan
_exptl_absorpt_process_details
;
[c.f. r.h. blessing, acta cryst. (1995), a51, 33-38]
;
_exptl_crystal_colour blue
_exptl_crystal_density_diffrn 1.405
_exptl_crystal_description needle
_exptl_crystal_F_000 1288
_exptl_crystal_size_max 0.36
_exptl_crystal_size_mid 0.03
_exptl_crystal_size_min 0.02
_refine_diff_density_max 0.792
_refine_diff_density_min -1.473
_refine_diff_density_rms 0.112
_refine_ls_extinction_method none
_refine_ls_goodness_of_fit_ref 0.941
_refine_ls_hydrogen_treatment constr
_refine_ls_matrix_type full
_refine_ls_number_parameters 358
_refine_ls_number_reflns 6041
_refine_ls_number_restraints 0
_refine_ls_restrained_S_all 0.941
_refine_ls_R_factor_all 0.1028
_refine_ls_R_factor_gt 0.0564
_refine_ls_shift/su_max 0.000
_refine_ls_shift/su_mean 0.000
_refine_ls_structure_factor_coef Fsqd
_refine_ls_weighting_details 'calc w=1/[\s^2^(Fo^2^)+(0.0742P)^2^+0.0000P] where P=(Fo^2^+2Fc^2^)/3'
_refine_ls_weighting_scheme calc
_refine_ls_wR_factor_gt 0.1238
_refine_ls_wR_factor_ref 0.1438
_reflns_number_gt 3879
_reflns_number_total 6041
_reflns_threshold_expression >2\s(I)
_cod_data_source_file ic202517w_si_001_05.cif
_cod_data_source_block compound4
_cod_original_sg_symbol_H-M 'P 21/n'
_cod_database_code 4328920

loop_
_symmetry_equiv_pos_as_xyz
'x, y, z'
'-x+1/2, y+1/2, -z+1/2'
'-x, -y, -z'
'x-1/2, -y-1/2, z-1/2'

loop_
_atom_site_label
_atom_site_type_symbol
_atom_site_fract_x
_atom_site_fract_y
_atom_site_fract_z
_atom_site_U_iso_or_equiv
_atom_site_adp_type
_atom_site_occupancy
_atom_site_symmetry_multiplicity
_atom_site_calc_flag
_atom_site_refinement_flags
C1 C -0.0323(6) 0.32353(19) 0.1557(3) 0.0244(10) Uani 1 1 d .
C2 C -0.1928(6) 0.3182(2) 0.1984(4) 0.0304(11) Uani 1 1 d .
H2A H -0.2392 0.2805 0.1862 0.046 Uiso 1 1 calc R
H2B H -0.2690 0.3471 0.1746 0.046 Uiso 1 1 calc R
H2C H -0.1753 0.3233 0.2623 0.046 Uiso 1 1 calc R
C3 C -0.0251(6) 0.22675(19) 0.1153(3) 0.0242(10) Uani 1 1 d .
C4 C 0.0193(6) 0.1944(2) 0.1907(3) 0.0260(9) Uani 1 1 d .
C5 C -0.0306(6) 0.1378(2) 0.1910(3) 0.0291(11) Uani 1 1 d .
H5 H -0.0003 0.1148 0.2406 0.035 Uiso 1 1 calc R
C6 C -0.1229(6) 0.1144(2) 0.1213(3) 0.0298(11) Uani 1 1 d .
H6 H -0.1538 0.0756 0.1228 0.036 Uiso 1 1 calc R
C7 C -0.1706(6) 0.1480(2) 0.0485(4) 0.0318(11) Uani 1 1 d .
H7 H -0.2374 0.1324 0.0013 0.038 Uiso 1 1 calc R
C8 C -0.1198(6) 0.20454(18) 0.0450(3) 0.0255(10) Uani 1 1 d .
C9 C 0.1122(7) 0.2184(2) 0.2697(4) 0.0332(12) Uani 1 1 d .
H9A H 0.0418 0.2451 0.2997 0.050 Uiso 1 1 calc R
H9B H 0.2101 0.2382 0.2509 0.050 Uiso 1 1 calc R
H9C H 0.1455 0.1877 0.3101 0.050 Uiso 1 1 calc R
C10 C -0.1737(7) 0.2407(2) -0.0330(4) 0.0340(12) Uani 1 1 d .
H10A H -0.2263 0.2752 -0.0122 0.051 Uiso 1 1 calc R
H10B H -0.2521 0.2195 -0.0715 0.051 Uiso 1 1 calc R
H10C H -0.0777 0.2509 -0.0660 0.051 Uiso 1 1 calc R
C11 C 0.0645(6) 0.37541(19) 0.1692(3) 0.0233(10) Uani 1 1 d .
C12 C 0.0009(6) 0.4228(2) 0.2246(4) 0.0326(12) Uani 1 1 d .
H12A H -0.0007 0.4104 0.2862 0.049 Uiso 1 1 calc R
H12B H -0.1107 0.4328 0.2029 0.049 Uiso 1 1 calc R
H12C H 0.0729 0.4558 0.2206 0.049 Uiso 1 1 calc R
C13 C 0.3280(6) 0.41867(19) 0.1638(3) 0.0259(10) Uani 1 1 d .
C14 C 0.3482(6) 0.4666(2) 0.1097(3) 0.0273(11) Uani 1 1 d .
C15 C 0.4692(6) 0.5055(2) 0.1358(4) 0.0327(12) Uani 1 1 d .
H15 H 0.4856 0.5380 0.1004 0.039 Uiso 1 1 calc R
C16 C 0.5663(6) 0.4979(2) 0.2125(4) 0.0335(12) Uani 1 1 d .
H16 H 0.6493 0.5248 0.2287 0.040 Uiso 1 1 calc R
C17 C 0.5424(6) 0.4512(2) 0.2657(4) 0.0316(11) Uani 1 1 d .
H17 H 0.6083 0.4467 0.3187 0.038 Uiso 1 1 calc R
C18 C 0.4236(6) 0.4108(2) 0.2425(3) 0.0289(11) Uani 1 1 d .
C19 C 0.2428(7) 0.4745(2) 0.0270(3) 0.0322(12) Uani 1 1 d .
H19A H 0.2779 0.5086 -0.0038 0.048 Uiso 1 1 calc R
H19B H 0.1278 0.4787 0.0419 0.048 Uiso 1 1 calc R
H19C H 0.2536 0.4415 -0.0113 0.048 Uiso 1 1 calc R
C20 C 0.3979(7) 0.3604(2) 0.3008(4) 0.0333(12) Uani 1 1 d .
H20A H 0.4746 0.3624 0.3527 0.050 Uiso 1 1 calc R
H20B H 0.4175 0.3256 0.2680 0.050 Uiso 1 1 calc R
H20C H 0.2847 0.3606 0.3199 0.050 Uiso 1 1 calc R
C21 C 0.4128(6) 0.2609(2) 0.1237(4) 0.0293(11) Uani 1 1 d .
C22 C 0.4671(6) 0.3422(2) 0.0088(3) 0.0305(11) Uani 1 1 d .
C23 C 0.2973(7) 0.2420(2) -0.0317(3) 0.0319(11) Uani 1 1 d .
C24 C -0.0453(6) 0.3821(2) -0.0632(4) 0.0302(11) Uani 1 1 d .
H24A H -0.0500 0.4052 -0.0090 0.036 Uiso 1 1 calc R
H24B H -0.1420 0.3567 -0.0675 0.036 Uiso 1 1 calc R
C25 C -0.0406(7) 0.4197(2) -0.1443(3) 0.0358(12) Uani 1 1 d .
H25A H 0.0267 0.4540 -0.1322 0.043 Uiso 1 1 calc R
H25B H -0.1526 0.4311 -0.1659 0.043 Uiso 1 1 calc R
C26 C 0.0390(7) 0.3808(2) -0.2097(4) 0.0352(12) Uani 1 1 d .
H26A H -0.0435 0.3554 -0.2392 0.042 Uiso 1 1 calc R
H26B H 0.0942 0.4029 -0.2550 0.042 Uiso 1 1 calc R
C27 C 0.1622(8) 0.3475(3) -0.1529(4) 0.0406(14) Uani 1 1 d .
H27A H 0.1669 0.3078 -0.1734 0.049 Uiso 1 1 calc R
H27B H 0.2731 0.3644 -0.1554 0.049 Uiso 1 1 calc R
C28 C 0.1438(8) 0.5690(2) 0.5259(4) 0.0426(14) Uani 1 1 d .
H28A H 0.1856 0.5949 0.5733 0.051 Uiso 1 1 calc R
H28B H 0.0258 0.5617 0.5338 0.051 Uiso 1 1 calc R
C29 C 0.1673(8) 0.5949(2) 0.4366(4) 0.0393(13) Uani 1 1 d .
H29A H 0.2660 0.6194 0.4374 0.047 Uiso 1 1 calc R
H29B H 0.0699 0.6171 0.4156 0.047 Uiso 1 1 calc R
C30 C 0.1892(8) 0.5420(2) 0.3798(4) 0.0407(14) Uani 1 1 d .
H30A H 0.0818 0.5248 0.3616 0.049 Uiso 1 1 calc R
H30B H 0.2497 0.5508 0.3265 0.049 Uiso 1 1 calc R
C31 C 0.2873(9) 0.5040(3) 0.4413(4) 0.0442(14) Uani 1 1 d .
H31A H 0.2657 0.4637 0.4267 0.053 Uiso 1 1 calc R
H31B H 0.4064 0.5114 0.4377 0.053 Uiso 1 1 calc R
N1 N 0.0390(5) 0.28382(16) 0.1125(3) 0.0232(8) Uani 1 1 d .
N2 N 0.2108(5) 0.37546(16) 0.1374(3) 0.0235(8) Uani 1 1 d .
O1 O 0.5016(5) 0.23100(16) 0.1653(3) 0.0372(9) Uani 1 1 d .
O2 O 0.5863(4) 0.36570(15) -0.0094(3) 0.0395(10) Uani 1 1 d .
O3 O 0.3244(6) 0.20239(16) -0.0767(3) 0.0489(11) Uani 1 1 d .
O4 O 0.1065(4) 0.34985(14) -0.0629(2) 0.0271(7) Uani 1 1 d .
O5 O 0.2348(5) 0.51694(16) 0.5287(3) 0.0415(10) Uani 1 1 d .
Mo1 Mo 0.26765(5) 0.305857(16) 0.04749(3) 0.02357(13) Uani 1 1 d .

loop_
_atom_site_aniso_label
_atom_site_aniso_U_11
_atom_site_aniso_U_22
_atom_site_aniso_U_33
_atom_site_aniso_U_23
_atom_site_aniso_U_13
_atom_site_aniso_U_12
C1 0.025(2) 0.024(2) 0.025(2) 0.0001(18) 0.0072(19) -0.0010(18)
C2 0.025(2) 0.026(2) 0.041(3) -0.001(2) 0.012(2) -0.0014(18)
C3 0.021(2) 0.024(2) 0.029(2) -0.0004(19) 0.0067(19) -0.0006(18)
C4 0.023(2) 0.028(2) 0.027(2) 0.003(2) 0.0019(18) 0.001(2)
C5 0.028(3) 0.029(2) 0.031(3) 0.008(2) 0.009(2) 0.001(2)
C6 0.028(3) 0.024(2) 0.038(3) 0.001(2) 0.008(2) -0.0041(19)
C7 0.028(2) 0.031(3) 0.037(3) -0.004(2) 0.005(2) -0.004(2)
C8 0.024(2) 0.022(2) 0.031(2) 0.0010(19) 0.0063(19) 0.0014(17)
C9 0.030(3) 0.036(3) 0.033(3) 0.009(2) 0.002(2) 0.000(2)
C10 0.033(3) 0.032(3) 0.036(3) 0.000(2) -0.003(2) -0.003(2)
C11 0.022(2) 0.025(2) 0.024(2) -0.0004(19) 0.0030(19) 0.0037(18)
C12 0.030(3) 0.032(3) 0.037(3) -0.005(2) 0.011(2) 0.005(2)
C13 0.026(2) 0.023(2) 0.030(3) 0.0007(19) 0.010(2) -0.0023(19)
C14 0.022(2) 0.026(2) 0.035(3) -0.001(2) 0.012(2) 0.0060(18)
C15 0.027(3) 0.027(2) 0.045(3) -0.001(2) 0.010(2) -0.001(2)
C16 0.027(3) 0.024(2) 0.051(3) -0.007(2) 0.009(2) -0.003(2)
C17 0.023(2) 0.033(3) 0.039(3) -0.007(2) 0.001(2) 0.003(2)
C18 0.024(2) 0.027(2) 0.036(3) -0.001(2) 0.006(2) 0.0030(19)
C19 0.033(3) 0.028(2) 0.036(3) 0.006(2) 0.008(2) 0.003(2)
C20 0.036(3) 0.030(3) 0.034(3) 0.000(2) 0.004(2) -0.001(2)
C21 0.018(2) 0.031(3) 0.039(3) -0.008(2) 0.009(2) -0.008(2)
C22 0.029(3) 0.028(2) 0.035(3) 0.000(2) 0.006(2) 0.009(2)
C23 0.032(3) 0.036(3) 0.027(3) 0.009(2) 0.001(2) 0.000(2)
C24 0.023(2) 0.031(2) 0.037(3) 0.001(2) 0.007(2) 0.004(2)
C25 0.038(3) 0.037(3) 0.032(3) 0.001(2) 0.003(2) 0.008(2)
C26 0.039(3) 0.034(3) 0.033(3) -0.002(2) 0.005(2) 0.007(2)
C27 0.046(3) 0.046(3) 0.031(3) 0.004(2) 0.014(3) 0.008(3)
C28 0.052(4) 0.038(3) 0.038(3) 0.001(3) 0.004(3) 0.003(3)
C29 0.041(3) 0.035(3) 0.042(3) 0.002(2) 0.004(3) 0.009(2)
C30 0.045(3) 0.038(3) 0.040(3) 0.000(2) 0.005(3) 0.001(3)
C31 0.056(4) 0.040(3) 0.037(3) 0.006(3) 0.004(3) 0.016(3)
N1 0.0212(19) 0.0233(18) 0.026(2) 0.0028(16) 0.0051(16) -0.0027(15)
N2 0.0160(18) 0.0264(19) 0.028(2) -0.0006(16) 0.0007(16) -0.0015(15)
O1 0.0269(19) 0.0341(19) 0.050(2) 0.0040(18) -0.0023(17) 0.0031(16)
O2 0.0272(19) 0.0343(19) 0.059(3) 0.0068(18) 0.0195(19) -0.0001(16)
O3 0.080(3) 0.029(2) 0.038(2) -0.0067(17) 0.015(2) 0.009(2)
O4 0.0228(17) 0.0302(17) 0.0289(18) 0.0046(14) 0.0051(14) 0.0083(14)
O5 0.051(3) 0.035(2) 0.038(2) 0.0044(17) 0.0026(19) 0.0056(17)
Mo1 0.02026(19) 0.0231(2) 0.0279(2) 0.00048(19) 0.00655(14) 0.00082(18)

loop_
_atom_type_symbol
_atom_type_description
_atom_type_scat_dispersion_real
_atom_type_scat_dispersion_imag
_atom_type_scat_source
C C 0.0033 0.0016 'International Tables Vol C Tables 4.2.6.8 and 6.1.1.4'
H H 0.0000 0.0000 'International Tables Vol C Tables 4.2.6.8 and 6.1.1.4'
N N 0.0061 0.0033 'International Tables Vol C Tables 4.2.6.8 and 6.1.1.4'
O O 0.0106 0.0060 'International Tables Vol C Tables 4.2.6.8 and 6.1.1.4'
Mo Mo -1.6832 0.6857 'International Tables Vol C Tables 4.2.6.8 and 6.1.1.4'

loop_
_geom_angle_atom_site_label_1
_geom_angle_atom_site_label_2
_geom_angle_atom_site_label_3
_geom_angle
N1 C1 C11 115.0(4)
N1 C1 C2 125.6(4)
C11 C1 C2 119.1(4)
C1 C2 H2A 109.5
C1 C2 H2B 109.5
H2A C2 H2B 109.5
C1 C2 H2C 109.5
H2A C2 H2C 109.5
H2B C2 H2C 109.5
C8 C3 C4 122.0(4)
C8 C3 N1 121.1(4)
C4 C3 N1 116.8(4)
C5 C4 C3 117.4(5)
C5 C4 C9 119.7(4)
C3 C4 C9 122.9(4)
C6 C5 C4 121.8(5)
C6 C5 H5 119.1
C4 C5 H5 119.1
C5 C6 C7 119.7(4)
C5 C6 H6 120.1
C7 C6 H6 120.1
C8 C7 C6 120.0(5)
C8 C7 H7 120.0
C6 C7 H7 120.0
C3 C8 C7 119.1(5)
C3 C8 C10 121.2(4)
C7 C8 C10 119.7(5)
C4 C9 H9A 109.5
C4 C9 H9B 109.5
H9A C9 H9B 109.5
C4 C9 H9C 109.5
H9A C9 H9C 109.5
H9B C9 H9C 109.5
C8 C10 H10A 109.5
C8 C10 H10B 109.5
H10A C10 H10B 109.5
C8 C10 H10C 109.5
H10A C10 H10C 109.5
H10B C10 H10C 109.5
N2 C11 C1 116.2(4)
N2 C11 C12 123.4(4)
C1 C11 C12 120.1(4)
C11 C12 H12A 109.5
C11 C12 H12B 109.5
H12A C12 H12B 109.5
C11 C12 H12C 109.5
H12A C12 H12C 109.5
H12B C12 H12C 109.5
C18 C13 C14 121.6(5)
C18 C13 N2 118.2(4)
C14 C13 N2 120.1(5)
C15 C14 C13 117.8(5)
C15 C14 C19 121.7(5)
C13 C14 C19 120.5(5)
C16 C15 C14 121.3(5)
C16 C15 H15 119.3
C14 C15 H15 119.3
C15 C16 C17 120.1(5)
C15 C16 H16 119.9
C17 C16 H16 119.9
C16 C17 C18 121.0(5)
C16 C17 H17 119.5
C18 C17 H17 119.5
C17 C18 C13 118.1(5)
C17 C18 C20 120.7(5)
C13 C18 C20 121.2(5)
C14 C19 H19A 109.5
C14 C19 H19B 109.5
H19A C19 H19B 109.5
C14 C19 H19C 109.5
H19A C19 H19C 109.5
H19B C19 H19C 109.5
C18 C20 H20A 109.5
C18 C20 H20B 109.5
H20A C20 H20B 109.5
C18 C20 H20C 109.5
H20A C20 H20C 109.5
H20B C20 H20C 109.5
O1 C21 Mo1 175.4(4)
O2 C22 Mo1 175.8(5)
O3 C23 Mo1 175.8(5)
O4 C24 C25 104.6(4)
O4 C24 H24A 110.8
C25 C24 H24A 110.8
O4 C24 H24B 110.8
C25 C24 H24B 110.8
H24A C24 H24B 108.9
C24 C25 C26 101.8(4)
C24 C25 H25A 111.4
C26 C25 H25A 111.4
C24 C25 H25B 111.4
C26 C25 H25B 111.4
H25A C25 H25B 109.3
C27 C26 C25 103.6(4)
C27 C26 H26A 111.0
C25 C26 H26A 111.0
C27 C26 H26B 111.0
C25 C26 H26B 111.0
H26A C26 H26B 109.0
O4 C27 C26 106.5(4)
O4 C27 H27A 110.4
C26 C27 H27A 110.4
O4 C27 H27B 110.4
C26 C27 H27B 110.4
H27A C27 H27B 108.6
O5 C28 C29 106.5(4)
O5 C28 H28A 110.4
C29 C28 H28A 110.4
O5 C28 H28B 110.4
C29 C28 H28B 110.4
H28A C28 H28B 108.6
C28 C29 C30 101.5(4)
C28 C29 H29A 111.5
C30 C29 H29A 111.5
C28 C29 H29B 111.5
C30 C29 H29B 111.5
H29A C29 H29B 109.3
C31 C30 C29 102.2(5)
C31 C30 H30A 111.3
C29 C30 H30A 111.3
C31 C30 H30B 111.3
C29 C30 H30B 111.3
H30A C30 H30B 109.2
O5 C31 C30 105.7(4)
O5 C31 H31A 110.6
C30 C31 H31A 110.6
O5 C31 H31B 110.6
C30 C31 H31B 110.6
H31A C31 H31B 108.7
C1 N1 C3 119.1(3)
C1 N1 Mo1 117.6(3)
C3 N1 Mo1 123.0(3)
C11 N2 C13 120.0(4)
C11 N2 Mo1 117.0(3)
C13 N2 Mo1 123.0(3)
C24 O4 C27 108.8(4)
C24 O4 Mo1 133.4(3)
C27 O4 Mo1 117.8(3)
C28 O5 C31 109.3(4)
C21 Mo1 C23 81.5(2)
C21 Mo1 C22 85.9(2)
C23 Mo1 C22 91.3(2)
C21 Mo1 N2 100.46(18)
C23 Mo1 N2 174.78(18)
C22 Mo1 N2 93.62(17)
C21 Mo1 N1 96.13(17)
C23 Mo1 N1 103.09(18)
C22 Mo1 N1 165.57(18)
N2 Mo1 N1 71.95(14)
C21 Mo1 O4 170.35(16)
C23 Mo1 O4 89.14(18)
C22 Mo1 O4 91.93(18)
N2 Mo1 O4 89.06(13)
N1 Mo1 O4 88.28(13)

loop_
_geom_bond_atom_site_label_1
_geom_bond_atom_site_label_2
_geom_bond_distance
C1 N1 1.298(6)
C1 C11 1.465(7)
C1 C2 1.494(6)
C2 H2A 0.9800
C2 H2B 0.9800
C2 H2C 0.9800
C3 C8 1.387(7)
C3 C4 1.407(7)
C3 N1 1.447(6)
C4 C5 1.398(7)
C4 C9 1.495(8)
C5 C6 1.381(8)
C5 H5 0.9500
C6 C7 1.400(8)
C6 H6 0.9500
C7 C8 1.399(7)
C7 H7 0.9500
C8 C10 1.507(7)
C9 H9A 0.9800
C9 H9B 0.9800
C9 H9C 0.9800
C10 H10A 0.9800
C10 H10B 0.9800
C10 H10C 0.9800
C11 N2 1.309(6)
C11 C12 1.506(6)
C12 H12A 0.9800
C12 H12B 0.9800
C12 H12C 0.9800
C13 C18 1.405(8)
C13 C14 1.414(6)
C13 N2 1.440(6)
C14 C15 1.390(7)
C14 C19 1.494(8)
C15 C16 1.383(8)
C15 H15 0.9500
C16 C17 1.387(7)
C16 H16 0.9500
C17 C18 1.391(7)
C17 H17 0.9500
C18 C20 1.503(7)
C19 H19A 0.9800
C19 H19B 0.9800
C19 H19C 0.9800
C20 H20A 0.9800
C20 H20B 0.9800
C20 H20C 0.9800
C21 O1 1.172(7)
C21 Mo1 1.929(6)
C22 O2 1.164(6)
C22 Mo1 1.955(5)
C23 O3 1.186(6)
C23 Mo1 1.950(5)
C24 O4 1.453(6)
C24 C25 1.519(7)
C24 H24A 0.9900
C24 H24B 0.9900
C25 C26 1.522(7)
C25 H25A 0.9900
C25 H25B 0.9900
C26 C27 1.509(8)
C26 H26A 0.9900
C26 H26B 0.9900
C27 O4 1.462(6)
C27 H27A 0.9900
C27 H27B 0.9900
C28 O5 1.436(7)
C28 C29 1.508(8)
C28 H28A 0.9900
C28 H28B 0.9900
C29 C30 1.534(8)
C29 H29A 0.9900
C29 H29B 0.9900
C30 C31 1.497(9)
C30 H30A 0.9900
C30 H30B 0.9900
C31 O5 1.447(6)
C31 H31A 0.9900
C31 H31B 0.9900
N1 Mo1 2.214(3)
N2 Mo1 2.200(4)
O4 Mo1 2.319(3)

loop_
_geom_torsion_atom_site_label_1
_geom_torsion_atom_site_label_2
_geom_torsion_atom_site_label_3
_geom_torsion_atom_site_label_4
_geom_torsion
C8 C3 C4 C5 2.3(6)
N1 C3 C4 C5 -174.9(4)
C8 C3 C4 C9 -176.0(4)
N1 C3 C4 C9 6.8(6)
C3 C4 C5 C6 -1.3(6)
C9 C4 C5 C6 177.1(4)
C4 C5 C6 C7 -1.0(7)
C5 C6 C7 C8 2.3(7)
C4 C3 C8 C7 -1.0(6)
N1 C3 C8 C7 176.1(4)
C4 C3 C8 C10 176.7(4)
N1 C3 C8 C10 -6.2(6)
C6 C7 C8 C3 -1.4(7)
C6 C7 C8 C10 -179.1(4)
N1 C1 C11 N2 -0.7(7)
C2 C1 C11 N2 173.6(4)
N1 C1 C11 C12 -175.1(4)
C2 C1 C11 C12 -0.8(7)
C18 C13 C14 C15 1.4(6)
N2 C13 C14 C15 -176.6(4)
C18 C13 C14 C19 -178.9(4)
N2 C13 C14 C19 3.1(6)
C13 C14 C15 C16 -0.3(6)
C19 C14 C15 C16 180.0(4)
C14 C15 C16 C17 -0.9(7)
C15 C16 C17 C18 1.2(7)
C16 C17 C18 C13 -0.1(7)
C16 C17 C18 C20 -179.6(4)
C14 C13 C18 C17 -1.2(6)
N2 C13 C18 C17 176.8(4)
C14 C13 C18 C20 178.3(4)
N2 C13 C18 C20 -3.7(6)
O4 C24 C25 C26 36.9(5)
C24 C25 C26 C27 -35.9(5)
C25 C26 C27 O4 22.3(6)
O5 C28 C29 C30 30.1(6)
C28 C29 C30 C31 -37.7(6)
C29 C30 C31 O5 32.5(6)
C11 C1 N1 C3 164.0(4)
C2 C1 N1 C3 -9.8(8)
C11 C1 N1 Mo1 -10.7(6)
C2 C1 N1 Mo1 175.4(4)
C8 C3 N1 C1 102.7(5)
C4 C3 N1 C1 -80.0(6)
C8 C3 N1 Mo1 -82.9(5)
C4 C3 N1 Mo1 94.4(4)
C1 C11 N2 C13 -166.2(4)
C12 C11 N2 C13 8.0(7)
C1 C11 N2 Mo1 11.7(6)
C12 C11 N2 Mo1 -174.1(4)
C18 C13 N2 C11 84.3(6)
C14 C13 N2 C11 -97.7(5)
C18 C13 N2 Mo1 -93.5(4)
C14 C13 N2 Mo1 84.5(5)
C25 C24 O4 C27 -23.9(5)
C25 C24 O4 Mo1 154.8(3)
C26 C27 O4 C24 0.9(6)
C26 C27 O4 Mo1 -178.1(3)
C29 C28 O5 C31 -10.5(7)
C30 C31 O5 C28 -14.3(7)
C11 N2 Mo1 C21 -105.7(4)
C13 N2 Mo1 C21 72.2(4)
C11 N2 Mo1 C22 167.8(4)
C13 N2 Mo1 C22 -14.4(4)
C11 N2 Mo1 N1 -12.6(3)
C13 N2 Mo1 N1 165.3(4)
C11 N2 Mo1 O4 75.9(4)
C13 N2 Mo1 O4 -106.2(4)
C1 N1 Mo1 C21 111.4(4)
C3 N1 Mo1 C21 -63.1(4)
C1 N1 Mo1 C23 -165.9(4)
C3 N1 Mo1 C23 19.6(4)
C1 N1 Mo1 C22 13.9(10)
C3 N1 Mo1 C22 -160.6(7)
C1 N1 Mo1 N2 12.4(4)
C3 N1 Mo1 N2 -162.1(4)
C1 N1 Mo1 O4 -77.2(4)
C3 N1 Mo1 O4 108.3(4)
C24 O4 Mo1 C23 138.8(4)
C27 O4 Mo1 C23 -42.6(4)
C24 O4 Mo1 C22 -129.9(4)
C27 O4 Mo1 C22 48.8(4)
C24 O4 Mo1 N2 -36.3(4)
C27 O4 Mo1 N2 142.3(4)
C24 O4 Mo1 N1 35.7(4)
C27 O4 Mo1 N1 -145.7(4)
